data_2002037
loop_
_publ_author_name
'Lebuis, A.-M.'
'Roux, C.'
'Beauchamp, A. L.'

_publ_section_title
;
 Structure of
 <i>trans</i>-dibromo(ethoxo)oxobis(triphenylphosphine)rhenium(V)
;
_journal_issue 1
_journal_name_full 'Acta Crystallographica Section C'
_journal_page_first 33
_journal_page_last 36
_journal_paper_doi 10.1107/S0108270192004748
_journal_volume 49
_journal_year 1993
_chemical_formula_sum 'C38 H35 Br2 O2 P2 Re'
_chemical_formula_weight 931.66
_symmetry_cell_setting monoclinic
_symmetry_space_group_name_Hall '-C 2yc'
_symmetry_space_group_name_H-M 'C 1 2/c 1'
_cell_angle_alpha 90
_cell_angle_beta 93.33(4)
_cell_angle_gamma 90
_cell_formula_units_Z 4
_cell_length_a 12.284(7)
_cell_length_b 14.509(4)
_cell_length_c 19.308(7)
_cell_volume 3435(3)
_diffrn_radiation_type Mo
_diffrn_radiation_wavelength 0.71069
_exptl_absorpt_coefficient_mu 6.03
_exptl_crystal_density_diffrn 1.801
_exptl_crystal_F_000 1816
_cod_data_source_file cd0087.cif
_cod_data_source_block cd0087_structure_1_Of_1
_cod_original_formula_sum 'C38 H35 Br2 O2 P2 Re1'
_cod_database_code 2002037

loop_
_atom_site_label
_atom_site_fract_x
_atom_site_fract_y
_atom_site_fract_z
_atom_site_U_iso_or_equiv
Re .0 .24904(6) .25000 .030
Br .19094(5) .25190(10) .31164(3) .044
P .09980(10) .2538(3) .13770(10) .033
O(1) .0 .1334(4) .2500 .038
O(2) .0 .3796(4) .2500 .039
C(1) .0353(12) .4585(9) .2857(7) .047
C(2) -.018(2) .5449(8) .2506(16) .056
C(11) .1381(5) .1375(4) .1115(3) .032
C(12) .1773(6) .0770(4) .1603(3) .041
C(13) .2087(7) -.0114(5) .1427(4) .061
C(14) .1986(7) -.0379(5) .0750(4) .070
C(15) .1559(7) .0197(5) .0256(4) .064
C(16) .1261(6) .1080(5) .0424(3) .043
C(21) .0318(6) .3007(4) .0583(3) .034
C(22) -.0670(6) .2674(6) .0344(3) .047
C(23) -.1182(6) .2973(6) -.0269(3) .057
C(24) -.0693(7) .3636(6) -.0641(4) .061
C(25) .0280(7) .3992(5) -.0421(4) .070
C(26) .0791(6) .3674(5) .0191(3) .049
C(31) .2262(6) .3182(4) .1475(3) .040
C(32) .2243(6) .4125(5) .1617(4) .051
C(33) .3151(7) .4637(5) .1692(4) .073
C(34) .4168(8) .4217(6) .1666(4) .084
C(35) .4208(7) .3307(6) .1531(5) .075
C(36) .3283(6) .2780(4) .1424(3) .051
H(1) .015 .455 .332 ?
H(2) .112 .463 .285 ?
H(3) .044 .530 .205 ?
H(4) -.076 .565 .277 ?
H(5) .035 .593 .249 ?
H(12) .183 .096 .208 ?
H(13) .237 -.053 .177 ?
H(14) .222 -.098 .062 ?
H(15) .146 -.001 -.021 ?
H(16) .098 .149 .007 ?
H(22) -.102 .222 .061 ?
H(23) -.186 .272 -.043 ?
H(24) -.104 .385 -.106 ?
H(25) .061 .446 -.068 ?
H(26) .148 .392 .034 ?
H(32) .156 .442 .166 ?
H(33) .310 .528 .176 ?
H(34) .482 .457 .174 ?
H(35) .490 .302 .151 ?
H(36) .334 .214 .131 ?

loop_
_geom_angle_atom_site_label_1
_geom_angle_atom_site_label_2
_geom_angle_atom_site_label_3
_geom_angle
Re P C(11) 110.7(2)
Re P C(21) 120.1(2)
Re P C(31) 112.1(2)
O(2) C(1) C(2) 109.7(12)
C(11) P C(21) 102.9(3)
C(11) P C(31) 105.8(3)
C(21) P C(31) 104.0(3)
P C(11) C(12) 119.4(5)
C(12) C(11) C(16) 118.5(6)
C(12) C(13) C(14) 119.0(7)
C(14) C(15) C(16) 120.5(7)
P C(21) C(22) 120.4(5)
C(22) C(21) C(26) 117.3(6)
C(22) C(23) C(24) 118.9(7)
C(24) C25) C(26) 119.4(7)
P C(31) C(32) 120.1(5)
C(32) C(31) C(36) 116.7(6)
C(32) C(33) C(34) 119.7(8)
C(34) C(35) C(36) 122.3(8)
O(1) Re O(2) 180.0
P Re P 176.90(8)
Br Re Br 178.15(4)
O(1) Re P 91.55(13)
O(2) Re P 88.45(12)
O(1) Re Br 90.93(12)
O(2) Re Br 89.97(10)
P C(11) C(16) 122.0(5)
C(11) C(12) C(13) 121.4(6)
C(13) C(14) C(15) 120.9(8)
C(11) C(16) C(15) 119.6(6)
P C(21) C(26) 122.3(5)
C(21) C(22) C(23) 122.2(7)
C(23) C(24) C(25) 121.0(7)
C(21) C(26) C(25) 121.2(7)
P C(31) C(36) 123.1(5)
C(31) C(32) C(33) 122.8(7)
C(33) C(34) C(35) 118.6(8)
C(31) C(36) C(35) 119.8(7)
P Re Br 85.56(6)
Re O(2) C(1) 145.3(6)

loop_
_geom_bond_atom_site_label_1
_geom_bond_atom_site_label_2
_geom_bond_distance
Re O(1) 1.678(6)
Re O(2) 1.894(6)
P C(11) 1.831(7)
P C(21) 1.834(6)
P C(31) 1.813(7)
C(1) C(2) 1.55(2)
O(2) C(1) 1.390(10)
C(11) C(12) 1.356(9)
C(12) C(13) 1.387(10)
C(14) C(15) 1.351(11)
C(21) C(22) 1.362(10)
C(22) C(23) 1.378(10)
C(24) C(25) 1.348(12)
C(31) C(32) 1.396(9)
C(32) C(33) 1.341(11)
C(34) C(35) 1.347(13)
Re Br 2.5681(6)
Re P 2.5530(10)
C(11) C(16) 1.401(9)
C(13) C(14) 1.361(11)
C(15) C(16) 1.376(10)
C(21) C(26) 1.378(10)
C(23) C(24) 1.361(11)
C(25) C(26) 1.385(10)
C(31) C(36) 1.392(10)
C(33) C(34) 1.393(13)
C(35) C(36) 1.375(11)
